data_4026111
loop_
_publ_author_name
'Baudouin Gerard'
'Jean-Charles Mari\'e'
'Bhaumik A. Pandya'
'Maurice D. Lee IV'
'Haibo Liu'
'Lisa A. Marcaurelle'

_publ_section_title
;
 Large-Scale Synthesis of All Stereoisomers of a 2,3-Unsaturated
 C-Glycoside Scaffold
;
_journal_name_full 'Journal of Organic Chemistry'
_journal_page_first 1898
_journal_page_last 1901
_journal_paper_doi 10.1021/jo1022926
_journal_volume 76
_journal_year 2011
_chemical_absolute_configuration ad
_chemical_formula_sum 'C33 H35 N O6 Si'
_chemical_formula_weight 569.71
_chemical_name_systematic
; 
 ? 
;
_space_group_IT_number 5
_symmetry_cell_setting monoclinic
_symmetry_space_group_name_Hall 'C 2y'
_symmetry_space_group_name_H-M 'C 1 2 1'
_atom_sites_solution_hydrogens geom
_atom_sites_solution_primary direct
_atom_sites_solution_secondary difmap
_audit_creation_method SHELXL-97
_cell_angle_alpha 90.00
_cell_angle_beta 92.6080(10)
_cell_angle_gamma 90.00
_cell_formula_units_Z 4
_cell_length_a 18.2912(4)
_cell_length_b 10.6350(2)
_cell_length_c 15.6481(3)
_cell_measurement_reflns_used 9343
_cell_measurement_temperature 100(2)
_cell_measurement_theta_max 68.33
_cell_measurement_theta_min 4.81
_cell_volume 3040.82(11)
_computing_cell_refinement 'SAINT 7.46A (Bruker-AXS, 2009)'
_computing_data_collection 'APEX2 v2009.3.0 (Bruker-AXS, 2009)'
_computing_data_reduction 'SAINT 7.46A (Bruker-AXS, 2009)'
_computing_molecular_graphics 'Bruker SHELXTL'
_computing_publication_material 'Bruker SHELXTL'
_computing_structure_refinement 'SHELXL-97 (Sheldrick, 2008)'
_computing_structure_solution 'SHELXS-97 (Sheldrick, 2008)'
_diffrn_ambient_temperature 100(2)
_diffrn_detector_area_resol_mean 8.3
_diffrn_measured_fraction_theta_full 0.969
_diffrn_measured_fraction_theta_max 0.969
_diffrn_measurement_device_type 'Bruker Smart APEX CCD'
_diffrn_measurement_method 'omega and phi scans'
_diffrn_radiation_monochromator graphite
_diffrn_radiation_source 'fine-focus sealed tube'
_diffrn_radiation_type CuK\a
_diffrn_radiation_wavelength 1.54178
_diffrn_reflns_av_R_equivalents 0.0196
_diffrn_reflns_av_sigmaI/netI 0.0136
_diffrn_reflns_limit_h_max 20
_diffrn_reflns_limit_h_min -16
_diffrn_reflns_limit_k_max 12
_diffrn_reflns_limit_k_min -12
_diffrn_reflns_limit_l_max 18
_diffrn_reflns_limit_l_min -18
_diffrn_reflns_number 33183
_diffrn_reflns_theta_full 68.84
_diffrn_reflns_theta_max 68.84
_diffrn_reflns_theta_min 2.83
_exptl_absorpt_coefficient_mu 1.047
_exptl_absorpt_correction_T_max 0.8180
_exptl_absorpt_correction_T_min 0.6280
_exptl_absorpt_correction_type multi-scan
_exptl_absorpt_process_details 'SADABS (Sheldrick, 2009)'
_exptl_crystal_colour colourless
_exptl_crystal_density_diffrn 1.244
_exptl_crystal_description plate
_exptl_crystal_F_000 1208
_exptl_crystal_size_max 0.49
_exptl_crystal_size_mid 0.45
_exptl_crystal_size_min 0.20
_refine_diff_density_max 0.207
_refine_diff_density_min -0.196
_refine_diff_density_rms 0.033
_refine_ls_abs_structure_details 'Flack H D (1983), Acta Cryst. A39, 876-881'
_refine_ls_abs_structure_Flack 0.053(15)
_refine_ls_extinction_method none
_refine_ls_goodness_of_fit_ref 1.052
_refine_ls_hydrogen_treatment constr
_refine_ls_matrix_type full
_refine_ls_number_parameters 374
_refine_ls_number_reflns 5395
_refine_ls_number_restraints 1
_refine_ls_restrained_S_all 1.052
_refine_ls_R_factor_all 0.0246
_refine_ls_R_factor_gt 0.0246
_refine_ls_shift/su_max 0.001
_refine_ls_shift/su_mean 0.000
_refine_ls_structure_factor_coef Fsqd
_refine_ls_weighting_details 'calc w=1/[\s^2^(Fo^2^)+(0.0403P)^2^+1.0117P] where P=(Fo^2^+2Fc^2^)/3'
_refine_ls_weighting_scheme calc
_refine_ls_wR_factor_gt 0.0653
_refine_ls_wR_factor_ref 0.0654
_reflns_number_gt 5382
_reflns_number_total 5395
_reflns_threshold_expression >2sigma(I)
_cod_data_source_file jo1022926_si_003.cif
_cod_data_source_block d09061
_cod_database_code 4026111

loop_
_symmetry_equiv_pos_as_xyz
'x, y, z'
'-x, y, -z'
'x+1/2, y+1/2, z'
'-x+1/2, y+1/2, -z'

loop_
_atom_site_label
_atom_site_type_symbol
_atom_site_fract_x
_atom_site_fract_y
_atom_site_fract_z
_atom_site_U_iso_or_equiv
_atom_site_adp_type
_atom_site_occupancy
_atom_site_symmetry_multiplicity
_atom_site_calc_flag
_atom_site_refinement_flags
Si1 Si 0.213454(18) 0.41406(3) 0.15922(2) 0.02268(9) Uani 1 1 d .
O1 O 0.18895(5) 0.47030(9) 0.25205(5) 0.02307(19) Uani 1 1 d .
O2 O 0.14391(5) 0.53797(8) 0.41705(5) 0.01985(18) Uani 1 1 d .
O3 O 0.05160(6) 0.80883(10) 0.28613(7) 0.0335(2) Uani 1 1 d .
O4 O -0.01064(5) 0.66265(9) 0.35600(6) 0.0286(2) Uani 1 1 d .
O5 O 0.40793(5) 0.43414(8) 0.41792(6) 0.0263(2) Uani 1 1 d .
O6 O 0.30027(6) 0.82186(9) 0.43129(7) 0.0309(2) Uani 1 1 d .
N1 N 0.34034(6) 0.61483(10) 0.44130(7) 0.0200(2) Uani 1 1 d .
C1 C 0.23115(7) 0.45070(12) 0.32968(8) 0.0205(2) Uani 1 1 d .
H1A H 0.2839 0.4486 0.3180 0.025 Uiso 1 1 calc R
H1B H 0.2179 0.3692 0.3553 0.025 Uiso 1 1 calc R
C2 C 0.21613(7) 0.55664(11) 0.39088(8) 0.0184(2) Uani 1 1 d .
H2 H 0.2190 0.6388 0.3601 0.022 Uiso 1 1 calc R
C3 C 0.27186(7) 0.55596(11) 0.46745(8) 0.0191(2) Uani 1 1 d .
H3 H 0.2824 0.4667 0.4839 0.023 Uiso 1 1 calc R
C4 C 0.24186(7) 0.62304(12) 0.54350(8) 0.0219(3) Uani 1 1 d .
H4 H 0.2739 0.6403 0.5916 0.026 Uiso 1 1 calc R
C5 C 0.17261(8) 0.65853(12) 0.54558(8) 0.0236(3) Uani 1 1 d .
H5 H 0.1567 0.7012 0.5947 0.028 Uiso 1 1 calc R
C6 C 0.11823(7) 0.63340(12) 0.47255(8) 0.0211(3) Uani 1 1 d .
H6 H 0.0725 0.6013 0.4976 0.025 Uiso 1 1 calc R
C7 C 0.09831(8) 0.75395(12) 0.42283(9) 0.0244(3) Uani 1 1 d .
H7A H 0.0809 0.8179 0.4631 0.029 Uiso 1 1 calc R
H7B H 0.1428 0.7875 0.3971 0.029 Uiso 1 1 calc R
C8 C 0.04033(8) 0.73291(12) 0.35335(9) 0.0232(3) Uani 1 1 d .
C9 C -0.00606(10) 0.8069(2) 0.21956(12) 0.0496(5) Uani 1 1 d .
H9A H -0.0163 0.7198 0.2025 0.074 Uiso 1 1 calc R
H9B H 0.0095 0.8546 0.1700 0.074 Uiso 1 1 calc R
H9C H -0.0504 0.8450 0.2411 0.074 Uiso 1 1 calc R
C10 C 0.40176(7) 0.54768(12) 0.41756(8) 0.0198(2) Uani 1 1 d .
C11 C 0.45553(7) 0.64272(12) 0.38987(8) 0.0208(3) Uani 1 1 d .
C12 C 0.52480(7) 0.62661(14) 0.35978(9) 0.0249(3) Uani 1 1 d .
H12 H 0.5464 0.5457 0.3559 0.030 Uiso 1 1 calc R
C13 C 0.56149(8) 0.73487(14) 0.33548(9) 0.0288(3) Uani 1 1 d .
H13 H 0.6093 0.7277 0.3148 0.035 Uiso 1 1 calc R
C14 C 0.52953(8) 0.85300(14) 0.34090(9) 0.0287(3) Uani 1 1 d .
H14 H 0.5560 0.9249 0.3238 0.034 Uiso 1 1 calc R
C15 C 0.45950(8) 0.86836(13) 0.37081(9) 0.0263(3) Uani 1 1 d .
H15 H 0.4376 0.9491 0.3746 0.032 Uiso 1 1 calc R
C16 C 0.42323(8) 0.76039(12) 0.39479(8) 0.0225(3) Uani 1 1 d .
C17 C 0.34790(7) 0.74434(12) 0.42483(8) 0.0225(3) Uani 1 1 d .
C18 C 0.14050(8) 0.47351(18) 0.07996(9) 0.0358(4) Uani 1 1 d .
C19 C 0.14813(11) 0.6170(2) 0.07476(14) 0.0582(5) Uani 1 1 d .
H19A H 0.1097 0.6508 0.0355 0.087 Uiso 1 1 calc R
H19B H 0.1962 0.6384 0.0537 0.087 Uiso 1 1 calc R
H19C H 0.1433 0.6535 0.1317 0.087 Uiso 1 1 calc R
C20 C 0.06369(8) 0.4442(2) 0.11046(10) 0.0477(5) Uani 1 1 d .
H20A H 0.0589 0.4781 0.1682 0.072 Uiso 1 1 calc R
H20B H 0.0564 0.3529 0.1114 0.072 Uiso 1 1 calc R
H20C H 0.0268 0.4828 0.0713 0.072 Uiso 1 1 calc R
C21 C 0.15107(10) 0.4150(3) -0.00875(10) 0.0638(6) Uani 1 1 d .
H21A H 0.1435 0.3239 -0.0058 0.096 Uiso 1 1 calc R
H21B H 0.2008 0.4322 -0.0263 0.096 Uiso 1 1 calc R
H21C H 0.1156 0.4516 -0.0505 0.096 Uiso 1 1 calc R
C22 C 0.30472(7) 0.48343(13) 0.13533(8) 0.0239(3) Uani 1 1 d .
C23 C 0.33185(8) 0.59070(13) 0.17750(9) 0.0272(3) Uani 1 1 d .
H23 H 0.3044 0.6275 0.2211 0.033 Uiso 1 1 calc R
C24 C 0.39828(8) 0.64508(15) 0.15706(9) 0.0317(3) Uani 1 1 d .
H24 H 0.4163 0.7169 0.1873 0.038 Uiso 1 1 calc R
C25 C 0.43757(8) 0.59336(16) 0.09240(10) 0.0329(3) Uani 1 1 d .
H25 H 0.4826 0.6302 0.0777 0.040 Uiso 1 1 calc R
C26 C 0.41150(8) 0.48790(16) 0.04894(9) 0.0336(3) Uani 1 1 d .
H26 H 0.4384 0.4532 0.0041 0.040 Uiso 1 1 calc R
C27 C 0.34623(7) 0.43285(15) 0.07076(9) 0.0288(3) Uani 1 1 d .
H27 H 0.3294 0.3595 0.0414 0.035 Uiso 1 1 calc R
C28 C 0.22466(8) 0.23860(14) 0.16913(9) 0.0300(3) Uani 1 1 d .
C29 C 0.16958(11) 0.15093(19) 0.14803(13) 0.0493(5) Uani 1 1 d .
H29 H 0.1257 0.1785 0.1191 0.059 Uiso 1 1 calc R
C30 C 0.17796(15) 0.0241(2) 0.16867(16) 0.0655(7) Uani 1 1 d .
H30 H 0.1397 -0.0335 0.1542 0.079 Uiso 1 1 calc R
C31 C 0.24130(15) -0.01801(19) 0.20986(12) 0.0603(6) Uani 1 1 d .
H31 H 0.2466 -0.1043 0.2245 0.072 Uiso 1 1 calc R
C32 C 0.29687(14) 0.06554(18) 0.22974(12) 0.0547(5) Uani 1 1 d .
H32 H 0.3411 0.0368 0.2573 0.066 Uiso 1 1 calc R
C33 C 0.28821(10) 0.19208(16) 0.20941(10) 0.0398(4) Uani 1 1 d .
H33 H 0.3271 0.2486 0.2236 0.048 Uiso 1 1 calc R

loop_
_atom_site_aniso_label
_atom_site_aniso_U_11
_atom_site_aniso_U_22
_atom_site_aniso_U_33
_atom_site_aniso_U_23
_atom_site_aniso_U_13
_atom_site_aniso_U_12
Si1 0.01675(17) 0.03339(19) 0.01802(15) -0.00387(14) 0.00185(11) -0.00498(14)
O1 0.0171(5) 0.0326(5) 0.0194(4) -0.0036(4) 0.0004(3) 0.0006(3)
O2 0.0194(5) 0.0187(4) 0.0217(4) -0.0024(3) 0.0039(3) -0.0019(3)
O3 0.0252(6) 0.0374(6) 0.0373(5) 0.0152(5) -0.0032(4) -0.0039(4)
O4 0.0258(6) 0.0227(5) 0.0372(5) 0.0022(4) 0.0006(4) -0.0034(4)
O5 0.0260(5) 0.0186(5) 0.0347(5) 0.0055(4) 0.0051(4) 0.0011(4)
O6 0.0294(6) 0.0187(5) 0.0451(6) -0.0015(4) 0.0086(4) 0.0005(4)
N1 0.0196(6) 0.0168(5) 0.0236(5) -0.0003(4) 0.0013(4) -0.0026(4)
C1 0.0190(7) 0.0228(6) 0.0198(6) -0.0019(4) 0.0010(4) -0.0004(5)
C2 0.0184(7) 0.0171(6) 0.0198(6) 0.0019(5) 0.0035(4) -0.0012(5)
C3 0.0180(7) 0.0185(6) 0.0210(6) 0.0006(5) 0.0030(5) -0.0021(5)
C4 0.0243(7) 0.0223(6) 0.0193(6) -0.0010(5) 0.0021(5) -0.0034(5)
C5 0.0277(8) 0.0239(7) 0.0194(6) -0.0014(5) 0.0040(5) -0.0008(5)
C6 0.0210(7) 0.0201(6) 0.0227(6) -0.0020(5) 0.0052(5) 0.0004(5)
C7 0.0252(7) 0.0190(6) 0.0291(7) -0.0036(5) 0.0031(5) 0.0000(5)
C8 0.0226(7) 0.0164(6) 0.0310(7) -0.0007(5) 0.0058(5) 0.0041(5)
C9 0.0375(10) 0.0632(12) 0.0469(9) 0.0252(9) -0.0126(7) -0.0082(8)
C10 0.0186(7) 0.0209(6) 0.0197(6) 0.0028(5) -0.0003(4) -0.0015(5)
C11 0.0203(7) 0.0218(6) 0.0199(6) 0.0018(5) -0.0019(5) -0.0040(5)
C12 0.0199(7) 0.0286(7) 0.0261(6) 0.0023(5) -0.0014(5) -0.0014(5)
C13 0.0205(7) 0.0376(8) 0.0283(7) 0.0018(6) 0.0008(5) -0.0070(6)
C14 0.0301(8) 0.0286(7) 0.0273(7) 0.0018(5) -0.0008(5) -0.0136(6)
C15 0.0286(8) 0.0208(6) 0.0293(7) -0.0012(5) -0.0006(5) -0.0078(5)
C16 0.0235(7) 0.0232(6) 0.0207(6) -0.0016(5) -0.0008(5) -0.0042(5)
C17 0.0248(7) 0.0193(6) 0.0232(6) -0.0019(5) 0.0003(5) -0.0034(5)
C18 0.0210(8) 0.0636(10) 0.0225(6) 0.0055(7) -0.0027(5) -0.0031(7)
C19 0.0361(10) 0.0723(14) 0.0649(13) 0.0326(11) -0.0102(8) 0.0048(9)
C20 0.0198(8) 0.0892(15) 0.0336(8) 0.0068(9) -0.0042(6) -0.0024(8)
C21 0.0361(10) 0.134(2) 0.0211(7) -0.0049(11) -0.0041(6) -0.0032(12)
C22 0.0181(7) 0.0318(7) 0.0216(6) 0.0026(5) 0.0006(5) -0.0021(5)
C23 0.0247(7) 0.0325(7) 0.0246(6) -0.0001(5) 0.0023(5) -0.0038(6)
C24 0.0321(8) 0.0327(7) 0.0302(7) 0.0053(6) -0.0020(6) -0.0096(6)
C25 0.0194(7) 0.0469(9) 0.0325(7) 0.0107(6) 0.0013(5) -0.0089(6)
C26 0.0214(8) 0.0503(9) 0.0296(7) -0.0004(7) 0.0064(5) -0.0004(6)
C27 0.0209(7) 0.0375(8) 0.0279(6) -0.0034(6) 0.0026(5) -0.0013(6)
C28 0.0335(8) 0.0357(8) 0.0215(6) -0.0091(6) 0.0096(5) -0.0083(6)
C29 0.0387(10) 0.0482(11) 0.0617(11) -0.0154(9) 0.0108(8) -0.0166(8)
C30 0.0796(17) 0.0431(11) 0.0759(15) -0.0187(10) 0.0266(13) -0.0320(11)
C31 0.1077(19) 0.0330(9) 0.0417(10) -0.0048(8) 0.0193(11) -0.0097(11)
C32 0.0878(15) 0.0377(9) 0.0378(9) -0.0038(7) -0.0044(9) 0.0058(9)
C33 0.0492(11) 0.0351(8) 0.0347(8) -0.0060(6) -0.0034(7) -0.0043(7)

loop_
_atom_type_symbol
_atom_type_description
_atom_type_scat_dispersion_real
_atom_type_scat_dispersion_imag
_atom_type_scat_source
C C 0.0181 0.0091 'International Tables Vol C Tables 4.2.6.8 and 6.1.1.4'
H H 0.0000 0.0000 'International Tables Vol C Tables 4.2.6.8 and 6.1.1.4'
N N 0.0311 0.0180 'International Tables Vol C Tables 4.2.6.8 and 6.1.1.4'
O O 0.0492 0.0322 'International Tables Vol C Tables 4.2.6.8 and 6.1.1.4'
Si Si 0.2541 0.3302 'International Tables Vol C Tables 4.2.6.8 and 6.1.1.4'

loop_
_geom_angle_atom_site_label_1
_geom_angle_atom_site_label_2
_geom_angle_atom_site_label_3
_geom_angle
O1 Si1 C22 108.18(5)
O1 Si1 C28 108.62(5)
C22 Si1 C28 108.14(7)
O1 Si1 C18 104.14(6)
C22 Si1 C18 110.22(6)
C28 Si1 C18 117.18(8)
C1 O1 Si1 122.59(8)
C2 O2 C6 114.41(9)
C8 O3 C9 114.84(12)
C10 N1 C17 111.38(10)
C10 N1 C3 124.11(10)
C17 N1 C3 123.87(10)
O1 C1 C2 108.90(10)
O1 C1 H1A 109.9
C2 C1 H1A 109.9
O1 C1 H1B 109.9
C2 C1 H1B 109.9
H1A C1 H1B 108.3
O2 C2 C1 106.12(10)
O2 C2 C3 111.63(10)
C1 C2 C3 110.91(10)
O2 C2 H2 109.4
C1 C2 H2 109.4
C3 C2 H2 109.4
N1 C3 C4 111.19(10)
N1 C3 C2 108.85(10)
C4 C3 C2 111.07(10)
N1 C3 H3 108.6
C4 C3 H3 108.6
C2 C3 H3 108.6
C5 C4 C3 122.42(12)
C5 C4 H4 118.8
C3 C4 H4 118.8
C4 C5 C6 122.08(12)
C4 C5 H5 119.0
C6 C5 H5 119.0
O2 C6 C5 111.32(10)
O2 C6 C7 111.23(10)
C5 C6 C7 111.72(11)
O2 C6 H6 107.4
C5 C6 H6 107.4
C7 C6 H6 107.4
C8 C7 C6 112.73(11)
C8 C7 H7A 109.0
C6 C7 H7A 109.0
C8 C7 H7B 109.0
C6 C7 H7B 109.0
H7A C7 H7B 107.8
O4 C8 O3 123.20(13)
O4 C8 C7 126.43(13)
O3 C8 C7 110.33(11)
O3 C9 H9A 109.5
O3 C9 H9B 109.5
H9A C9 H9B 109.5
O3 C9 H9C 109.5
H9A C9 H9C 109.5
H9B C9 H9C 109.5
O5 C10 N1 125.74(11)
O5 C10 C11 127.94(12)
N1 C10 C11 106.29(10)
C12 C11 C16 122.00(12)
C12 C11 C10 130.02(12)
C16 C11 C10 107.92(11)
C11 C12 C13 116.78(13)
C11 C12 H12 121.6
C13 C12 H12 121.6
C14 C13 C12 121.38(14)
C14 C13 H13 119.3
C12 C13 H13 119.3
C13 C14 C15 121.48(13)
C13 C14 H14 119.3
C15 C14 H14 119.3
C16 C15 C14 116.89(13)
C16 C15 H15 121.6
C14 C15 H15 121.6
C15 C16 C11 121.46(13)
C15 C16 C17 130.00(13)
C11 C16 C17 108.50(11)
O6 C17 N1 125.11(12)
O6 C17 C16 129.15(12)
N1 C17 C16 105.68(11)
C19 C18 C20 107.76(16)
C19 C18 C21 109.78(17)
C20 C18 C21 110.60(14)
C19 C18 Si1 107.72(11)
C20 C18 Si1 110.90(10)
C21 C18 Si1 110.01(13)
C18 C19 H19A 109.5
C18 C19 H19B 109.5
H19A C19 H19B 109.5
C18 C19 H19C 109.5
H19A C19 H19C 109.5
H19B C19 H19C 109.5
C18 C20 H20A 109.5
C18 C20 H20B 109.5
H20A C20 H20B 109.5
C18 C20 H20C 109.5
H20A C20 H20C 109.5
H20B C20 H20C 109.5
C18 C21 H21A 109.5
C18 C21 H21B 109.5
H21A C21 H21B 109.5
C18 C21 H21C 109.5
H21A C21 H21C 109.5
H21B C21 H21C 109.5
C23 C22 C27 117.53(13)
C23 C22 Si1 121.76(10)
C27 C22 Si1 120.62(11)
C24 C23 C22 121.61(14)
C24 C23 H23 119.2
C22 C23 H23 119.2
C25 C24 C23 119.35(14)
C25 C24 H24 120.3
C23 C24 H24 120.3
C24 C25 C26 120.19(14)
C24 C25 H25 119.9
C26 C25 H25 119.9
C25 C26 C27 120.15(14)
C25 C26 H26 119.9
C27 C26 H26 119.9
C26 C27 C22 121.16(14)
C26 C27 H27 119.4
C22 C27 H27 119.4
C33 C28 C29 116.63(16)
C33 C28 Si1 118.45(11)
C29 C28 Si1 124.45(14)
C30 C29 C28 121.3(2)
C30 C29 H29 119.4
C28 C29 H29 119.4
C31 C30 C29 120.36(19)
C31 C30 H30 119.8
C29 C30 H30 119.8
C30 C31 C32 119.59(19)
C30 C31 H31 120.2
C32 C31 H31 120.2
C31 C32 C33 119.9(2)
C31 C32 H32 120.0
C33 C32 H32 120.0
C28 C33 C32 122.22(17)
C28 C33 H33 118.9
C32 C33 H33 118.9

loop_
_geom_bond_atom_site_label_1
_geom_bond_atom_site_label_2
_geom_bond_distance
Si1 O1 1.6518(9)
Si1 C22 1.8781(14)
Si1 C28 1.8828(16)
Si1 C18 1.8890(15)
O1 C1 1.4246(15)
O2 C2 1.4147(15)
O2 C6 1.4290(15)
O3 C8 1.3492(17)
O3 C9 1.4485(19)
O4 C8 1.1970(17)
O5 C10 1.2128(16)
O6 C17 1.2070(17)
N1 C10 1.3957(17)
N1 C17 1.4092(16)
N1 C3 1.4748(16)
C1 C2 1.5120(16)
C1 H1A 0.9900
C1 H1B 0.9900
C2 C3 1.5376(16)
C2 H2 1.0000
C3 C4 1.5119(16)
C3 H3 1.0000
C4 C5 1.323(2)
C4 H4 0.9500
C5 C6 1.5045(18)
C5 H5 0.9500
C6 C7 1.5349(18)
C6 H6 1.0000
C7 C8 1.5006(19)
C7 H7A 0.9900
C7 H7B 0.9900
C9 H9A 0.9800
C9 H9B 0.9800
C9 H9C 0.9800
C10 C11 1.4884(17)
C11 C12 1.3822(19)
C11 C16 1.3874(19)
C12 C13 1.394(2)
C12 H12 0.9500
C13 C14 1.390(2)
C13 H13 0.9500
C14 C15 1.393(2)
C14 H14 0.9500
C15 C16 1.3864(19)
C15 H15 0.9500
C16 C17 1.4859(19)
C18 C19 1.535(3)
C18 C20 1.536(2)
C18 C21 1.541(2)
C19 H19A 0.9800
C19 H19B 0.9800
C19 H19C 0.9800
C20 H20A 0.9800
C20 H20B 0.9800
C20 H20C 0.9800
C21 H21A 0.9800
C21 H21B 0.9800
C21 H21C 0.9800
C22 C23 1.398(2)
C22 C27 1.3987(19)
C23 C24 1.396(2)
C23 H23 0.9500
C24 C25 1.382(2)
C24 H24 0.9500
C25 C26 1.385(2)
C25 H25 0.9500
C26 C27 1.386(2)
C26 H26 0.9500
C27 H27 0.9500
C28 C33 1.388(2)
C28 C29 1.401(2)
C29 C30 1.394(3)
C29 H29 0.9500
C30 C31 1.375(4)
C30 H30 0.9500
C31 C32 1.375(3)
C31 H31 0.9500
C32 C33 1.390(3)
C32 H32 0.9500
C33 H33 0.9500
